data_4038840
loop_
_publ_author_name
'Huang, Yange'
'Choy, Pui Ying'
'Wang, Junya'
'Tse, Man Kin'
'Sun, Raymond Wai-Yin'
'Chan, Albert Sun Chi'
'Kwong, Fuk Yee'

_publ_section_title
;
 Palladium-catalyzed Monoarylation of Arylhydrazines with Aryl Tosylates.
;
_journal_name_full 'The Journal of organic chemistry'
_journal_paper_doi 10.1021/acs.joc.0c01599
_journal_year 2020
_chemical_formula_sum 'C16 H20 N2'
_chemical_formula_weight 240.34
_space_group_crystal_system monoclinic
_space_group_IT_number 7
_space_group_name_Hall 'P -2yac'
_space_group_name_H-M_alt 'P 1 n 1'
_atom_sites_solution_hydrogens geom
_audit_creation_method SHELXL-2018/3
_cell_angle_alpha 90
_cell_angle_beta 95.82(2)
_cell_angle_gamma 90
_cell_formula_units_Z 2
_cell_length_a 6.381(4)
_cell_length_b 13.803(9)
_cell_length_c 7.880(5)
_cell_measurement_reflns_used 1082
_cell_measurement_temperature 296(2)
_cell_measurement_theta_max 15
_cell_measurement_theta_min 15
_cell_volume 690.5(8)
_computing_cell_refinement 'BRUKER D8VENTURE DIFFRACTOMETER'
_computing_data_collection 'BRUKER D8VENTURE DIFFRACTOMETER'
_computing_data_reduction 'BRUKER D8VENTURE DIFFRACTOMETER'
_computing_molecular_graphics 'BRUKER SHELXTL'
_computing_publication_material 'BRUKER SHELXTL'
_computing_structure_refinement 'SHELXL-2018/3 (Sheldrick, 2018)'
_computing_structure_solution 'BRUKER D8VENTURE DIFFRACTOMETER'
_diffrn_ambient_temperature 296(2)
_diffrn_measured_fraction_theta_full 0.997
_diffrn_measured_fraction_theta_max 0.997
_diffrn_measurement_device_type 'BRUKER D8VENTURE DIFFRACTOMETER'
_diffrn_measurement_method 'PHI & OMEGA SCAN'
_diffrn_radiation_type MoK\a
_diffrn_radiation_wavelength 0.71073
_diffrn_reflns_av_R_equivalents 0.0379
_diffrn_reflns_av_unetI/netI 0.0487
_diffrn_reflns_Laue_measured_fraction_full 0.997
_diffrn_reflns_Laue_measured_fraction_max 0.997
_diffrn_reflns_limit_h_max 7
_diffrn_reflns_limit_h_min -7
_diffrn_reflns_limit_k_max 16
_diffrn_reflns_limit_k_min -16
_diffrn_reflns_limit_l_max 9
_diffrn_reflns_limit_l_min -9
_diffrn_reflns_number 6371
_diffrn_reflns_point_group_measured_fraction_full 0.974
_diffrn_reflns_point_group_measured_fraction_max 0.974
_diffrn_reflns_theta_full 25.242
_diffrn_reflns_theta_max 25.246
_diffrn_reflns_theta_min 2.951
_exptl_absorpt_coefficient_mu 0.068
_exptl_absorpt_correction_T_max 0.7456
_exptl_absorpt_correction_T_min 0.5627
_exptl_absorpt_correction_type multi-scan
_exptl_crystal_colour colourless
_exptl_crystal_density_diffrn 1.156
_exptl_crystal_description block
_exptl_crystal_F_000 260
_exptl_crystal_size_max 0.400
_exptl_crystal_size_mid 0.300
_exptl_crystal_size_min 0.200
_refine_diff_density_max 0.180
_refine_diff_density_min -0.176
_refine_diff_density_rms 0.029
_refine_ls_abs_structure_details
;
 Flack x determined using 751 quotients [(I+)-(I-)]/[(I+)+(I-)]
 (Parsons, Flack and Wagner, Acta Cryst. B69 (2013) 249-259).
;
_refine_ls_abs_structure_Flack 0.8(10)
_refine_ls_extinction_coef 0.10(2)
_refine_ls_extinction_expression Fc^*^=kFc[1+0.001xFc^2^\l^3^/sin(2\q)]^-1/4^
_refine_ls_extinction_method 'SHELXL-2018/3 (Sheldrick 2018)'
_refine_ls_goodness_of_fit_ref 1.028
_refine_ls_hydrogen_treatment constr
_refine_ls_matrix_type full
_refine_ls_number_parameters 164
_refine_ls_number_reflns 2442
_refine_ls_number_restraints 2
_refine_ls_restrained_S_all 1.028
_refine_ls_R_factor_all 0.0640
_refine_ls_R_factor_gt 0.0481
_refine_ls_shift/su_max 0.002
_refine_ls_shift/su_mean 0.000
_refine_ls_structure_factor_coef Fsqd
_refine_ls_weighting_details 'w=1/[\s^2^(Fo^2^)+(0.0619P)^2^+0.0393P] where P=(Fo^2^+2Fc^2^)/3'
_refine_ls_weighting_scheme calc
_refine_ls_wR_factor_gt 0.1111
_refine_ls_wR_factor_ref 0.1209
_reflns_Friedel_coverage 0.943
_reflns_Friedel_fraction_full 0.952
_reflns_Friedel_fraction_max 0.952
_reflns_number_gt 1975
_reflns_number_total 2442
_reflns_threshold_expression 'I > 2\s(I)'
_cod_data_source_file jo0c01599_si_003.cif
_cod_data_source_block hygproduct
_cod_original_cell_volume 690.5(7)
_cod_original_sg_symbol_H-M 'P n'
_cod_database_code 4038840
_shelx_shelxl_version_number 2018/3
_shelx_space_group_comment
;
The symmetry employed for this shelxl refinement is uniquely defined
by the following loop, which should always be used as a source of
symmetry information in preference to the above space-group names.
They are only intended as comments.
;
_shelx_estimated_absorpt_t_min 0.973
_shelx_estimated_absorpt_t_max 0.986

loop_
_space_group_symop_operation_xyz
'x, y, z'
'x+1/2, -y, z+1/2'

loop_
_atom_site_label
_atom_site_type_symbol
_atom_site_fract_x
_atom_site_fract_y
_atom_site_fract_z
_atom_site_U_iso_or_equiv
_atom_site_adp_type
_atom_site_occupancy
_atom_site_site_symmetry_order
_atom_site_calc_flag
_atom_site_refinement_flags_posn
_atom_site_refinement_flags_adp
_atom_site_refinement_flags_occupancy
_atom_site_disorder_assembly
_atom_site_disorder_group
N1 N 0.1177(4) 0.5429(2) 0.4425(4) 0.0555(9) Uani 1 1 d . . . . .
N2 N 0.3313(6) 0.5501(2) 0.4181(7) 0.0858(13) Uani 1 1 d . . . . .
H2A H 0.393433 0.605454 0.426712 0.103 Uiso 1 1 calc R U . . .
H2B H 0.400407 0.499226 0.394470 0.103 Uiso 1 1 calc R U . . .
C1 C 0.0448(5) 0.4471(2) 0.4712(5) 0.0452(8) Uani 1 1 d . . . . .
C2 C -0.1579(5) 0.4181(2) 0.4049(5) 0.0514(10) Uani 1 1 d . . . . .
H2C H -0.248342 0.462637 0.347299 0.062 Uiso 1 1 calc R U . . .
C3 C -0.2238(5) 0.3242(2) 0.4246(5) 0.0485(9) Uani 1 1 d . . . . .
H3A H -0.359295 0.306930 0.380220 0.058 Uiso 1 1 calc R U . . .
C4 C -0.0940(6) 0.2534(2) 0.5092(5) 0.0439(8) Uani 1 1 d . . . . .
C5 C 0.1027(6) 0.2851(3) 0.5757(5) 0.0514(9) Uani 1 1 d . . . . .
H5A H 0.192693 0.241326 0.635997 0.062 Uiso 1 1 calc R U . . .
C6 C 0.1716(5) 0.3788(2) 0.5565(5) 0.0509(9) Uani 1 1 d . . . . .
H6A H 0.306463 0.396080 0.602325 0.061 Uiso 1 1 calc R U . . .
C7 C -0.1582(6) 0.1460(2) 0.5142(5) 0.0509(9) Uani 1 1 d . . . . .
C8 C -0.3968(6) 0.1332(3) 0.5055(6) 0.0653(11) Uani 1 1 d . . . . .
H8A H -0.462131 0.163574 0.404051 0.098 Uiso 1 1 calc R U . . .
H8B H -0.430382 0.065366 0.503251 0.098 Uiso 1 1 calc R U . . .
H8C H -0.447866 0.162542 0.603820 0.098 Uiso 1 1 calc R U . . .
C9 C -0.0613(7) 0.0965(3) 0.6776(7) 0.0768(14) Uani 1 1 d . . . . .
H9A H 0.089157 0.103368 0.686603 0.115 Uiso 1 1 calc R U . . .
H9B H -0.114876 0.126136 0.774605 0.115 Uiso 1 1 calc R U . . .
H9C H -0.097392 0.028960 0.674036 0.115 Uiso 1 1 calc R U . . .
C10 C -0.0792(8) 0.0961(3) 0.3574(7) 0.0776(13) Uani 1 1 d . . . . .
H10A H 0.070743 0.103587 0.361051 0.116 Uiso 1 1 calc R U . . .
H10B H -0.113826 0.028464 0.358396 0.116 Uiso 1 1 calc R U . . .
H10C H -0.145522 0.125327 0.255109 0.116 Uiso 1 1 calc R U . . .
C11 C 0.0105(5) 0.6279(2) 0.4809(4) 0.0445(9) Uani 1 1 d . . . . .
C12 C 0.0817(6) 0.7175(3) 0.4303(5) 0.0577(10) Uani 1 1 d . . . . .
H12A H 0.199659 0.720766 0.370254 0.069 Uiso 1 1 calc R U . . .
C13 C -0.0206(7) 0.8019(3) 0.4681(6) 0.0657(12) Uani 1 1 d . . . . .
H13A H 0.029109 0.861223 0.432939 0.079 Uiso 1 1 calc R U . . .
C14 C -0.1945(7) 0.7991(3) 0.5568(6) 0.0607(11) Uani 1 1 d . . . . .
H14A H -0.263761 0.856036 0.580557 0.073 Uiso 1 1 calc R U . . .
C15 C -0.2655(6) 0.7114(3) 0.6103(5) 0.0567(10) Uani 1 1 d . . . . .
H15A H -0.382530 0.709119 0.671623 0.068 Uiso 1 1 calc R U . . .
C16 C -0.1645(5) 0.6266(3) 0.5737(5) 0.0495(9) Uani 1 1 d . . . . .
H16A H -0.213761 0.567811 0.611441 0.059 Uiso 1 1 calc R U . . .

loop_
_atom_site_aniso_label
_atom_site_aniso_U_11
_atom_site_aniso_U_22
_atom_site_aniso_U_33
_atom_site_aniso_U_23
_atom_site_aniso_U_13
_atom_site_aniso_U_12
N1 0.0425(17) 0.0404(17) 0.085(2) -0.0027(15) 0.0140(16) -0.0026(12)
N2 0.051(2) 0.0471(18) 0.165(4) -0.017(2) 0.039(2) -0.0022(15)
C1 0.044(2) 0.0371(17) 0.054(2) -0.0063(16) 0.0019(16) 0.0012(15)
C2 0.046(2) 0.040(2) 0.066(2) 0.0054(17) -0.0075(17) 0.0076(16)
C3 0.041(2) 0.0430(19) 0.059(2) -0.0003(17) -0.0074(17) 0.0009(15)
C4 0.0438(18) 0.0388(16) 0.0486(18) -0.0027(17) 0.0025(15) 0.0041(15)
C5 0.046(2) 0.0450(19) 0.061(2) -0.0006(17) -0.0061(17) 0.0082(16)
C6 0.0377(19) 0.048(2) 0.064(2) -0.0090(17) -0.0079(17) -0.0001(15)
C7 0.053(2) 0.0343(16) 0.064(2) -0.0011(17) 0.0010(18) 0.0005(15)
C8 0.064(3) 0.053(2) 0.078(3) 0.005(2) 0.004(2) -0.0132(19)
C9 0.079(3) 0.053(2) 0.095(4) 0.019(2) -0.008(3) 0.001(2)
C10 0.097(3) 0.049(2) 0.091(3) -0.015(2) 0.029(3) -0.001(2)
C11 0.043(2) 0.045(2) 0.044(2) -0.0018(16) -0.0041(16) -0.0010(14)
C12 0.064(2) 0.046(2) 0.065(3) 0.0025(19) 0.015(2) -0.0073(19)
C13 0.089(3) 0.040(2) 0.068(3) 0.0035(19) 0.010(2) -0.0054(19)
C14 0.071(3) 0.044(2) 0.067(3) -0.009(2) 0.005(2) 0.0104(19)
C15 0.056(2) 0.053(2) 0.060(3) -0.0026(19) 0.0045(19) 0.0020(17)
C16 0.052(2) 0.041(2) 0.055(2) 0.0006(16) 0.0071(18) -0.0050(15)

loop_
_atom_type_symbol
_atom_type_description
_atom_type_scat_dispersion_real
_atom_type_scat_dispersion_imag
_atom_type_scat_source
C C 0.0033 0.0016 'International Tables Vol C Tables 4.2.6.8 and 6.1.1.4'
H H 0.0000 0.0000 'International Tables Vol C Tables 4.2.6.8 and 6.1.1.4'
N N 0.0061 0.0033 'International Tables Vol C Tables 4.2.6.8 and 6.1.1.4'

loop_
_geom_angle_atom_site_label_1
_geom_angle_atom_site_label_2
_geom_angle_atom_site_label_3
_geom_angle
_geom_angle_site_symmetry_1
_geom_angle_site_symmetry_3
_geom_angle_publ_flag
N2 N1 C11 118.2(3) . . ?
N2 N1 C1 115.2(3) . . ?
C11 N1 C1 124.4(3) . . ?
C6 C1 C2 117.5(3) . . ?
C6 C1 N1 121.9(3) . . ?
C2 C1 N1 120.6(3) . . ?
C3 C2 C1 120.5(3) . . ?
C2 C3 C4 122.4(3) . . ?
C5 C4 C3 115.4(3) . . ?
C5 C4 C7 121.9(3) . . ?
C3 C4 C7 122.4(3) . . ?
C6 C5 C4 122.9(3) . . ?
C1 C6 C5 121.3(3) . . ?
C8 C7 C9 107.5(3) . . ?
C8 C7 C4 112.1(3) . . ?
C9 C7 C4 111.4(3) . . ?
C8 C7 C10 108.5(3) . . ?
C9 C7 C10 109.7(3) . . ?
C4 C7 C10 107.4(3) . . ?
C12 C11 C16 117.7(3) . . ?
C12 C11 N1 120.0(3) . . ?
C16 C11 N1 122.3(3) . . ?
C13 C12 C11 120.9(4) . . ?
C14 C13 C12 120.7(4) . . ?
C13 C14 C15 119.4(4) . . ?
C14 C15 C16 120.5(4) . . ?
C15 C16 C11 120.9(4) . . ?

loop_
_geom_bond_atom_site_label_1
_geom_bond_atom_site_label_2
_geom_bond_distance
_geom_bond_site_symmetry_2
_geom_bond_publ_flag
N1 N2 1.399(4) . ?
N1 C11 1.407(4) . ?
N1 C1 1.428(4) . ?
C1 C6 1.373(5) . ?
C1 C2 1.403(4) . ?
C2 C3 1.376(5) . ?
C3 C4 1.404(5) . ?
C4 C5 1.382(5) . ?
C4 C7 1.540(5) . ?
C5 C6 1.379(5) . ?
C7 C8 1.528(5) . ?
C7 C9 1.532(6) . ?
C7 C10 1.543(6) . ?
C11 C12 1.390(5) . ?
C11 C16 1.396(5) . ?
C12 C13 1.382(6) . ?
C13 C14 1.371(6) . ?
C14 C15 1.374(6) . ?
C15 C16 1.380(5) . ?
